data_2239760
loop_
_publ_author_name
'Chouguiat, Louisa'
'Boulcina, Raouf'
'Bouacida, Sofiane'
'Merazig, Hocine'
'Debache, Abdelmadjid'

_publ_section_title
;
 4-(2-Nitrobenzyl)-3-phenyl-3,4-dihydro-2<i>H</i>-1,4-benzoxazin-2-ol
;
_journal_coeditor_code BQ2396
_journal_issue 8
_journal_name_full 'Acta Crystallographica Section E'
_journal_page_first o863
_journal_page_last o864
_journal_paper_doi 10.1107/S1600536814015645
_journal_volume 70
_journal_year 2014
_chemical_formula_iupac 'C21 H18 N2 O4'
_chemical_formula_moiety 'C21 H18 N2 O4'
_chemical_formula_sum 'C21 H18 N2 O4'
_chemical_formula_weight 362.37
_chemical_name_systematic
;
4-(2-Nitrobenzyl)-3-phenyl-3,4-dihydro-2<i>H</i>-1,4-benzoxazin-2-ol
;
_space_group_IT_number 33
_symmetry_cell_setting orthorhombic
_symmetry_space_group_name_Hall 'P 2c -2n'
_symmetry_space_group_name_H-M 'P n a 21'
_atom_sites_solution_hydrogens geom
_atom_sites_solution_primary direct
_atom_sites_solution_secondary difmap
_audit_conform_dict_name cif_core.dic
_audit_conform_dict_version 2.3
_audit_creation_method 'WinGX routine CIF_UPDATE'
_cell_angle_alpha 90
_cell_angle_beta 90
_cell_angle_gamma 90
_cell_formula_units_Z 8
_cell_length_a 12.7332(14)
_cell_length_b 14.2777(14)
_cell_length_c 19.003(2)
_cell_measurement_reflns_used 4509
_cell_measurement_temperature 150(2)
_cell_measurement_theta_max 24.44
_cell_measurement_theta_min 2.4
_cell_volume 3454.8(6)
_computing_cell_refinement '<i>SAINT</i> (Bruker, 2011)'
_computing_data_collection '<i>APEX2</i> (Bruker, 2011)'
_computing_data_reduction '<i>SAINT</i> (Bruker, 2011)'
_computing_molecular_graphics
;
<i>Ortep-3 for Windows</i> (Farrugia, 2012)
and <i>DIAMOND</i> (Brandenburg & Berndt, 2001)
;
_computing_publication_material '<i>WinGX</i> publication routines (Farrugia, 2012)'
_computing_structure_refinement '<i>SHELXL97</i> (Sheldrick, 2008)'
_computing_structure_solution '<i>SIR2002</i> (Burla <i>et al.</i>, 2003)'
_diffrn_ambient_temperature 150(2)
_diffrn_measured_fraction_theta_full 0.997
_diffrn_measured_fraction_theta_max 0.997
_diffrn_measurement_device_type 'Bruker APEXII CCD area-detector'
_diffrn_measurement_method '\f and \w scans'
_diffrn_radiation_monochromator graphite
_diffrn_radiation_type MoK\a
_diffrn_radiation_wavelength 0.71073
_diffrn_reflns_av_R_equivalents 0.0524
_diffrn_reflns_limit_h_max 14
_diffrn_reflns_limit_h_min -15
_diffrn_reflns_limit_k_max 16
_diffrn_reflns_limit_k_min -17
_diffrn_reflns_limit_l_max 22
_diffrn_reflns_limit_l_min -20
_diffrn_reflns_number 19156
_diffrn_reflns_theta_full 25.08
_diffrn_reflns_theta_max 25.08
_diffrn_reflns_theta_min 2.85
_exptl_absorpt_coefficient_mu 0.098
_exptl_absorpt_correction_T_max 1.0000
_exptl_absorpt_correction_T_min 0.8595
_exptl_absorpt_correction_type multi-scan
_exptl_absorpt_process_details '(SADABS; Sheldrick, 2002)'
_exptl_crystal_colour colourless
_exptl_crystal_density_diffrn 1.393
_exptl_crystal_density_method 'not measured'
_exptl_crystal_description Stick
_exptl_crystal_F_000 1520
_exptl_crystal_size_max 0.13
_exptl_crystal_size_mid 0.05
_exptl_crystal_size_min 0.03
_refine_diff_density_max 0.71
_refine_diff_density_min -0.26
_refine_ls_extinction_method none
_refine_ls_goodness_of_fit_ref 1.042
_refine_ls_hydrogen_treatment constr
_refine_ls_matrix_type full
_refine_ls_number_parameters 489
_refine_ls_number_reflns 3161
_refine_ls_number_restraints 1
_refine_ls_restrained_S_all 1.042
_refine_ls_R_factor_all 0.0512
_refine_ls_R_factor_gt 0.0425
_refine_ls_shift/su_max 0
_refine_ls_shift/su_mean 0
_refine_ls_structure_factor_coef Fsqd
_refine_ls_weighting_details 'calc w=1/[\s^2^(Fo^2^)+(0.0733P)^2^+1.1329P] where P=(Fo^2^+2Fc^2^)/3'
_refine_ls_weighting_scheme calc
_refine_ls_wR_factor_gt 0.1083
_refine_ls_wR_factor_ref 0.1139
_reflns_number_gt 4907
_reflns_number_total 3161
_reflns_threshold_expression >2sigma(I)
_cod_data_source_file bq2396sup1.cif
_cod_data_source_block I
_cod_database_code 2239760
_cod_database_fobs_code 2239760

loop_
_space_group_symop_operation_xyz
'x, y, z'
'-x, -y, z+1/2'
'-x+1/2, y+1/2, z+1/2'
'x+1/2, -y+1/2, z'

loop_
_atom_site_type_symbol
_atom_site_label
_atom_site_fract_x
_atom_site_fract_y
_atom_site_fract_z
_atom_site_U_iso_or_equiv
_atom_site_adp_type
_atom_site_calc_flag
_atom_site_refinement_flags
_atom_site_occupancy
_atom_site_symmetry_multiplicity
O O1A 0.35335(19) 0.31206(17) 0.27744(14) 0.0169(6) Uani d . 1 1
O O1B 0.08759(19) 0.32183(18) 0.40303(14) 0.0188(6) Uani d . 1 1
O O2B -0.0900(2) 0.35721(17) 0.41491(15) 0.0223(6) Uani d . 1 1
H H2B -0.0909 0.3919 0.3805 0.034 Uiso calc R 1 1
O O2A 0.1747(2) 0.3367(2) 0.26572(16) 0.0290(7) Uani d . 1 1
H H2A 0.1429 0.3446 0.3028 0.043 Uiso calc R 1 1
O O22B -0.0711(3) 0.2367(2) 0.80910(16) 0.0368(8) Uani d . 1 1
O O21B -0.0793(3) 0.13604(19) 0.72486(16) 0.0353(8) Uani d . 1 1
O O22A 0.1994(3) 0.1316(2) -0.04698(17) 0.0341(7) Uani d . 1 1
C C20A 0.4687(3) 0.4126(2) 0.2155(2) 0.0157(8) Uani d . 1 1
H H20A 0.4941 0.4337 0.2585 0.019 Uiso calc R 1 1
N N1A 0.2735(2) 0.2432(2) 0.15006(17) 0.0156(7) Uani d . 1 1
N N1B -0.0003(2) 0.2559(2) 0.52882(17) 0.0157(6) Uani d . 1 1
N N2B -0.0921(3) 0.2144(2) 0.74825(18) 0.0230(8) Uani d . 1 1
C C16A 0.3515(3) 0.3115(2) 0.1502(2) 0.0142(7) Uani d . 1 1
C C8A 0.2519(3) 0.2689(3) 0.2753(2) 0.0168(8) Uani d . 1 1
H H8A 0.2393 0.2368 0.3201 0.02 Uiso calc R 1 1
C C10A 0.3123(3) 0.1121(2) 0.23395(18) 0.0151(8) Uani d . 1 1
C C4A 0.0388(3) 0.4109(3) 0.0605(2) 0.0281(10) Uani d . 1 1
H H4A 0.0101 0.4577 0.0886 0.034 Uiso calc R 1 1
C C5B -0.2489(3) 0.4199(3) 0.6959(2) 0.0275(9) Uani d . 1 1
H H5B -0.294 0.4629 0.7168 0.033 Uiso calc R 1 1
N N2A 0.1720(3) 0.2069(2) -0.06923(18) 0.0265(8) Uani d . 1 1
C C13A 0.4302(3) -0.0451(3) 0.2722(2) 0.0223(9) Uani d . 1 1
H H13A 0.4693 -0.0974 0.2849 0.027 Uiso calc R 1 1
C C14A 0.4782(3) 0.0306(3) 0.2398(2) 0.0222(9) Uani d . 1 1
H H14A 0.55 0.0292 0.2309 0.027 Uiso calc R 1 1
C C18A 0.4715(3) 0.4166(2) 0.0898(2) 0.0173(8) Uani d . 1 1
H H18A 0.4984 0.4405 0.048 0.021 Uiso calc R 1 1
C C19B 0.2465(3) 0.4503(3) 0.5305(2) 0.0242(9) Uani d . 1 1
H H19B 0.302 0.4927 0.5306 0.029 Uiso calc R 1 1
C C6A 0.0553(3) 0.3375(3) -0.0502(2) 0.0279(10) Uani d . 1 1
H H6A 0.0382 0.3337 -0.0977 0.033 Uiso calc R 1 1
C C1A 0.2318(3) 0.2083(2) 0.0850(2) 0.0159(8) Uani d . 1 1
H H1A1 0.1954 0.1499 0.0939 0.019 Uiso calc R 1 1
H H1A2 0.2894 0.1953 0.0531 0.019 Uiso calc R 1 1
C C13B 0.1290(3) -0.0456(3) 0.4143(2) 0.0211(9) Uani d . 1 1
H H13B 0.1623 -0.1022 0.4048 0.025 Uiso calc R 1 1
C C10B 0.0285(3) 0.1225(2) 0.44585(19) 0.0143(7) Uani d . 1 1
C C18B 0.2053(3) 0.4181(3) 0.5926(2) 0.0231(9) Uani d . 1 1
H H18B 0.2331 0.4392 0.6349 0.028 Uiso calc R 1 1
C C9A 0.2468(3) 0.1974(2) 0.21582(19) 0.0148(8) Uani d . 1 1
H H9A 0.1736 0.1766 0.2121 0.018 Uiso calc R 1 1
C C8B -0.0167(3) 0.2854(2) 0.4040(2) 0.0184(8) Uani d . 1 1
H H8B -0.0311 0.2556 0.3585 0.022 Uiso calc R 1 1
C C20B 0.2038(3) 0.4185(2) 0.4669(2) 0.0190(8) Uani d . 1 1
H H20B 0.2302 0.4405 0.4244 0.023 Uiso calc R 1 1
C C21A 0.3903(3) 0.3462(2) 0.21365(19) 0.0138(8) Uani d . 1 1
C C15A 0.4194(3) 0.1085(3) 0.2206(2) 0.0197(8) Uani d . 1 1
H H15A 0.4522 0.1588 0.1986 0.024 Uiso calc R 1 1
O O21A 0.1778(3) 0.2291(3) -0.13132(18) 0.0549(11) Uani d . 1 1
C C12A 0.3238(3) -0.0421(3) 0.2855(2) 0.0253(9) Uani d . 1 1
H H12A 0.2911 -0.0926 0.3073 0.03 Uiso calc R 1 1
C C12B 0.0268(3) -0.0320(3) 0.39325(19) 0.0186(8) Uani d . 1 1
H H12B -0.0085 -0.0787 0.3686 0.022 Uiso calc R 1 1
C C17A 0.3930(3) 0.3493(2) 0.0882(2) 0.0161(8) Uani d . 1 1
H H17A 0.3675 0.3288 0.045 0.019 Uiso calc R 1 1
C C16B 0.0804(3) 0.3195(2) 0.5305(2) 0.0150(8) Uani d . 1 1
C C6B -0.2018(3) 0.3512(3) 0.7354(2) 0.0246(9) Uani d . 1 1
H H6B -0.213 0.3481 0.7837 0.03 Uiso calc R 1 1
C C7B -0.1375(3) 0.2867(3) 0.7026(2) 0.0180(8) Uani d . 1 1
C C3A 0.1106(3) 0.3480(3) 0.0891(2) 0.0203(8) Uani d . 1 1
H H3A 0.1288 0.3538 0.1363 0.024 Uiso calc R 1 1
C C1B -0.0440(3) 0.2183(2) 0.5937(2) 0.0184(8) Uani d . 1 1
H H1B1 0.013 0.2008 0.6249 0.022 Uiso calc R 1 1
H H1B2 -0.0838 0.1621 0.583 0.022 Uiso calc R 1 1
C C17B 0.1231(3) 0.3546(3) 0.5934(2) 0.0190(8) Uani d . 1 1
H H17B 0.0956 0.3349 0.6363 0.023 Uiso calc R 1 1
C C19A 0.5096(3) 0.4480(2) 0.1537(2) 0.0196(8) Uani d . 1 1
H H19A 0.5626 0.4928 0.1551 0.023 Uiso calc R 1 1
C C2B -0.1151(3) 0.2880(2) 0.6311(2) 0.0149(8) Uani d . 1 1
C C7A 0.1272(3) 0.2745(3) -0.0214(2) 0.0193(8) Uani d . 1 1
C C5A 0.0100(3) 0.4046(3) -0.0091(2) 0.0309(10) Uani d . 1 1
H H5A -0.0396 0.4454 -0.0279 0.037 Uiso calc R 1 1
C C4B -0.2285(3) 0.4243(3) 0.6249(2) 0.0237(9) Uani d . 1 1
H H4B -0.2596 0.4709 0.5978 0.028 Uiso calc R 1 1
C C2A 0.1559(3) 0.2770(2) 0.0497(2) 0.0157(8) Uani d . 1 1
C C15B 0.1323(3) 0.1074(3) 0.4654(2) 0.0201(8) Uani d . 1 1
H H15B 0.1686 0.1539 0.4896 0.024 Uiso calc R 1 1
C C21B 0.1224(3) 0.3544(3) 0.4673(2) 0.0166(8) Uani d . 1 1
C C11A 0.2657(3) 0.0354(3) 0.2666(2) 0.0199(8) Uani d . 1 1
H H11A 0.194 0.0365 0.2759 0.024 Uiso calc R 1 1
C C3B -0.1625(3) 0.3602(3) 0.5934(2) 0.0199(8) Uani d . 1 1
H H3B -0.1491 0.3654 0.5454 0.024 Uiso calc R 1 1
C C14B 0.1824(3) 0.0243(3) 0.4494(2) 0.0228(9) Uani d . 1 1
H H14B 0.2521 0.0154 0.4624 0.027 Uiso calc R 1 1
C C9B -0.0301(3) 0.2126(3) 0.46218(19) 0.0163(8) Uani d . 1 1
H H9B -0.1051 0.1973 0.465 0.02 Uiso calc R 1 1
C C11B -0.0240(3) 0.0526(2) 0.40908(19) 0.0177(8) Uani d . 1 1
H H11B -0.0931 0.0619 0.3949 0.021 Uiso calc R 1 1

loop_
_atom_site_aniso_label
_atom_site_aniso_U_11
_atom_site_aniso_U_22
_atom_site_aniso_U_33
_atom_site_aniso_U_12
_atom_site_aniso_U_13
_atom_site_aniso_U_23
O1A 0.0165(14) 0.0217(13) 0.0126(13) -0.0024(10) -0.0029(11) -0.0010(11)
O1B 0.0179(14) 0.0223(13) 0.0162(14) -0.0010(11) -0.0002(11) -0.0038(10)
O2B 0.0200(15) 0.0231(14) 0.0240(15) 0.0070(11) -0.0034(12) 0.0018(11)
O2A 0.0266(16) 0.0328(15) 0.0277(17) 0.0095(13) 0.0048(13) 0.0000(13)
O22B 0.065(2) 0.0267(16) 0.0185(18) 0.0054(15) -0.0077(15) -0.0012(13)
O21B 0.063(2) 0.0168(15) 0.0258(17) 0.0039(13) 0.0028(16) -0.0007(12)
O22A 0.049(2) 0.0251(16) 0.0287(17) 0.0089(14) -0.0047(15) -0.0047(13)
C20A 0.0142(18) 0.0158(17) 0.0170(19) 0.0008(15) -0.0041(15) -0.0056(15)
N1A 0.0174(16) 0.0162(15) 0.0132(16) -0.0016(13) -0.0005(13) 0.0023(12)
N1B 0.0185(16) 0.0180(15) 0.0107(16) -0.0047(13) -0.0003(13) -0.0038(13)
N2B 0.029(2) 0.0204(18) 0.0195(19) -0.0011(14) 0.0045(15) 0.0010(14)
C16A 0.0096(18) 0.0136(17) 0.020(2) 0.0007(14) -0.0004(15) -0.0009(14)
C8A 0.0119(17) 0.0217(18) 0.017(2) 0.0025(14) 0.0003(15) 0.0050(15)
C10A 0.0170(19) 0.0183(18) 0.0100(18) 0.0005(15) 0.0015(15) -0.0036(14)
C4A 0.024(2) 0.028(2) 0.032(2) 0.0089(19) 0.0022(18) -0.0013(18)
C5B 0.021(2) 0.029(2) 0.033(2) 0.0070(18) 0.0082(18) -0.0042(18)
N2A 0.036(2) 0.0277(19) 0.016(2) 0.0025(16) -0.0012(16) 0.0003(14)
C13A 0.030(2) 0.0200(19) 0.017(2) 0.0072(16) 0.0006(17) -0.0013(15)
C14A 0.0176(19) 0.0186(19) 0.030(2) 0.0043(15) 0.0035(17) -0.0020(16)
C18A 0.0161(19) 0.0146(18) 0.021(2) 0.0003(16) 0.0007(16) 0.0043(15)
C19B 0.0126(19) 0.0184(19) 0.042(3) -0.0017(15) -0.0027(18) -0.0051(18)
C6A 0.031(2) 0.035(2) 0.017(2) -0.0023(19) -0.0083(19) 0.0076(17)
C1A 0.0109(18) 0.0176(19) 0.019(2) -0.0025(14) -0.0031(16) -0.0023(15)
C13B 0.033(2) 0.0149(18) 0.0155(19) 0.0057(16) 0.0098(18) -0.0005(14)
C10B 0.0158(18) 0.0165(17) 0.0107(18) -0.0038(14) 0.0017(15) 0.0011(14)
C18B 0.018(2) 0.021(2) 0.031(2) 0.0032(17) -0.0048(18) -0.0104(17)
C9A 0.0119(18) 0.0184(18) 0.0140(19) -0.0021(14) 0.0011(15) 0.0037(14)
C8B 0.0165(19) 0.0211(19) 0.018(2) 0.0013(15) -0.0035(16) -0.0037(15)
C20B 0.0143(19) 0.0160(19) 0.027(2) 0.0021(15) 0.0031(16) 0.0010(16)
C21A 0.0116(17) 0.0175(19) 0.0122(19) 0.0048(14) -0.0011(15) 0.0021(14)
C15A 0.019(2) 0.0181(19) 0.022(2) 0.0004(15) 0.0054(17) 0.0004(16)
O21A 0.085(3) 0.058(2) 0.022(2) 0.031(2) 0.0133(19) 0.0036(16)
C12A 0.030(2) 0.0213(19) 0.024(2) -0.0002(17) 0.0033(19) 0.0067(17)
C12B 0.025(2) 0.0182(18) 0.0129(19) -0.0037(15) 0.0028(16) -0.0066(14)
C17A 0.0142(19) 0.0178(19) 0.0162(19) 0.0020(15) -0.0026(16) 0.0007(15)
C16B 0.0121(18) 0.0182(18) 0.0148(19) 0.0053(15) -0.0020(15) -0.0042(14)
C6B 0.026(2) 0.031(2) 0.017(2) -0.0018(18) 0.0058(17) 0.0006(16)
C7B 0.0161(19) 0.017(2) 0.021(2) -0.0041(15) 0.0012(16) 0.0028(15)
C3A 0.019(2) 0.023(2) 0.020(2) 0.0020(16) -0.0004(17) -0.0026(16)
C1B 0.021(2) 0.0147(18) 0.020(2) -0.0007(16) -0.0014(17) -0.0009(15)
C17B 0.018(2) 0.021(2) 0.018(2) 0.0023(16) -0.0016(16) -0.0041(15)
C19A 0.0130(18) 0.0157(18) 0.030(2) -0.0009(15) -0.0030(17) 0.0003(16)
C2B 0.0112(18) 0.0133(17) 0.020(2) -0.0040(14) 0.0000(15) -0.0005(14)
C7A 0.022(2) 0.020(2) 0.015(2) -0.0036(15) -0.0007(16) 0.0013(15)
C5A 0.024(2) 0.035(2) 0.034(3) 0.013(2) -0.0023(19) 0.0071(19)
C4B 0.017(2) 0.024(2) 0.030(2) 0.0067(17) -0.0015(17) 0.0034(17)
C2A 0.0142(18) 0.0144(18) 0.019(2) -0.0053(15) -0.0010(15) 0.0039(14)
C15B 0.018(2) 0.020(2) 0.022(2) 0.0006(16) -0.0007(16) -0.0030(16)
C21B 0.015(2) 0.0167(19) 0.018(2) 0.0022(15) 0.0002(16) -0.0049(15)
C11A 0.015(2) 0.027(2) 0.017(2) -0.0021(16) 0.0008(15) 0.0062(15)
C3B 0.018(2) 0.023(2) 0.018(2) 0.0012(16) -0.0009(16) 0.0009(16)
C14B 0.018(2) 0.027(2) 0.022(2) 0.0055(16) -0.0006(17) 0.0008(17)
C9B 0.0094(18) 0.025(2) 0.014(2) -0.0016(15) -0.0006(15) -0.0039(15)
C11B 0.0180(19) 0.0220(19) 0.0130(19) -0.0021(15) 0.0006(16) -0.0012(15)

loop_
_atom_type_symbol
_atom_type_description
_atom_type_scat_dispersion_real
_atom_type_scat_dispersion_imag
_atom_type_scat_source
C C 0.0033 0.0016 'International Tables Vol C Tables 4.2.6.8 and 6.1.1.4'
H H 0 0 'International Tables Vol C Tables 4.2.6.8 and 6.1.1.4'
N N 0.0061 0.0033 'International Tables Vol C Tables 4.2.6.8 and 6.1.1.4'
O O 0.0106 0.006 'International Tables Vol C Tables 4.2.6.8 and 6.1.1.4'

loop_
_geom_angle_atom_site_label_1
_geom_angle_atom_site_label_2
_geom_angle_atom_site_label_3
_geom_angle
C21A O1A C8A 115.6(3)
C21B O1B C8B 114.3(3)
C8B O2B H2B 109.5
C8A O2A H2A 109.5
C21A C20A C19A 120.3(3)
C21A C20A H20A 119.8
C19A C20A H20A 119.8
C16A N1A C1A 120.6(3)
C16A N1A C9A 118.7(3)
C1A N1A C9A 119.9(3)
C16B N1B C1B 120.7(3)
C16B N1B C9B 119.7(3)
C1B N1B C9B 118.6(3)
O21B N2B O22B 123.6(4)
O21B N2B C7B 119.0(3)
O22B N2B C7B 117.4(3)
N1A C16A C21A 120.3(3)
N1A C16A C17A 122.5(3)
C21A C16A C17A 117.2(3)
O2A C8A O1A 110.0(3)
O2A C8A C9A 109.8(3)
O1A C8A C9A 110.4(3)
O2A C8A H8A 108.9
O1A C8A H8A 108.9
C9A C8A H8A 108.9
C15A C10A C11A 118.1(3)
C15A C10A C9A 122.0(3)
C11A C10A C9A 119.9(3)
C5A C4A C3A 120.6(4)
C5A C4A H4A 119.7
C3A C4A H4A 119.7
C6B C5B C4B 119.1(4)
C6B C5B H5B 120.5
C4B C5B H5B 120.5
O22A N2A O21A 123.4(4)
O22A N2A C7A 119.3(3)
O21A N2A C7A 117.2(3)
C12A C13A C14A 119.4(4)
C12A C13A H13A 120.3
C14A C13A H13A 120.3
C13A C14A C15A 120.2(4)
C13A C14A H14A 119.9
C15A C14A H14A 119.9
C19A C18A C17A 119.8(4)
C19A C18A H18A 120.1
C17A C18A H18A 120.1
C18B C19B C20B 119.0(4)
C18B C19B H19B 120.5
C20B C19B H19B 120.5
C5A C6A C7A 120.5(4)
C5A C6A H6A 119.8
C7A C6A H6A 119.8
N1A C1A C2A 112.9(3)
N1A C1A H1A1 109
C2A C1A H1A1 109
N1A C1A H1A2 109
C2A C1A H1A2 109
H1A1 C1A H1A2 107.8
C12B C13B C14B 120.3(3)
C12B C13B H13B 119.8
C14B C13B H13B 119.8
C11B C10B C15B 118.7(3)
C11B C10B C9B 118.3(3)
C15B C10B C9B 123.0(3)
C19B C18B C17B 121.3(4)
C19B C18B H18B 119.4
C17B C18B H18B 119.4
N1A C9A C10A 115.4(3)
N1A C9A C8A 109.0(3)
C10A C9A C8A 110.3(3)
N1A C9A H9A 107.3
C10A C9A H9A 107.3
C8A C9A H9A 107.3
O2B C8B O1B 110.8(3)
O2B C8B C9B 108.4(3)
O1B C8B C9B 111.2(3)
O2B C8B H8B 108.8
O1B C8B H8B 108.8
C9B C8B H8B 108.8
C21B C20B C19B 120.1(4)
C21B C20B H20B 119.9
C19B C20B H20B 119.9
C20A C21A O1A 117.8(3)
C20A C21A C16A 121.6(3)
O1A C21A C16A 120.6(3)
C10A C15A C14A 120.7(4)
C10A C15A H15A 119.6
C14A C15A H15A 119.6
C13A C12A C11A 120.3(4)
C13A C12A H12A 119.9
C11A C12A H12A 119.9
C13B C12B C11B 119.7(3)
C13B C12B H12B 120.2
C11B C12B H12B 120.2
C18A C17A C16A 121.4(4)
C18A C17A H17A 119.3
C16A C17A H17A 119.3
N1B C16B C17B 123.1(3)
N1B C16B C21B 120.0(3)
C17B C16B C21B 116.9(3)
C5B C6B C7B 119.2(4)
C5B C6B H6B 120.4
C7B C6B H6B 120.4
C6B C7B C2B 123.7(4)
C6B C7B N2B 115.8(3)
C2B C7B N2B 120.5(3)
C2A C3A C4A 122.2(4)
C2A C3A H3A 118.9
C4A C3A H3A 118.9
N1B C1B C2B 112.4(3)
N1B C1B H1B1 109.1
C2B C1B H1B1 109.1
N1B C1B H1B2 109.1
C2B C1B H1B2 109.1
H1B1 C1B H1B2 107.9
C18B C17B C16B 121.1(4)
C18B C17B H17B 119.5
C16B C17B H17B 119.5
C20A C19A C18A 119.7(3)
C20A C19A H19A 120.2
C18A C19A H19A 120.2
C7B C2B C3B 115.1(3)
C7B C2B C1B 124.7(3)
C3B C2B C1B 120.1(4)
C6A C7A C2A 122.2(4)
C6A C7A N2A 116.4(4)
C2A C7A N2A 121.4(3)
C6A C5A C4A 118.9(4)
C6A C5A H5A 120.6
C4A C5A H5A 120.6
C5B C4B C3B 120.7(4)
C5B C4B H4B 119.6
C3B C4B H4B 119.6
C3A C2A C7A 115.6(4)
C3A C2A C1A 119.6(3)
C7A C2A C1A 124.8(3)
C14B C15B C10B 120.9(4)
C14B C15B H15B 119.5
C10B C15B H15B 119.5
O1B C21B C20B 117.4(3)
O1B C21B C16B 121.0(3)
C20B C21B C16B 121.6(4)
C12A C11A C10A 121.3(4)
C12A C11A H11A 119.4
C10A C11A H11A 119.4
C4B C3B C2B 122.1(4)
C4B C3B H3B 118.9
C2B C3B H3B 118.9
C13B C14B C15B 120.0(4)
C13B C14B H14B 120
C15B C14B H14B 120
N1B C9B C10B 114.1(3)
N1B C9B C8B 108.1(3)
C10B C9B C8B 111.9(3)
N1B C9B H9B 107.5
C10B C9B H9B 107.5
C8B C9B H9B 107.5
C10B C11B C12B 120.3(3)
C10B C11B H11B 119.8
C12B C11B H11B 119.8

loop_
_geom_bond_atom_site_label_1
_geom_bond_atom_site_label_2
_geom_bond_distance
O1A C21A 1.389(4)
O1A C8A 1.432(4)
O1B C21B 1.379(5)
O1B C8B 1.426(4)
O2B C8B 1.402(4)
O2B H2B 0.82
O2A C8A 1.391(4)
O2A H2A 0.82
O22B N2B 1.229(5)
O21B N2B 1.215(4)
O22A N2A 1.207(4)
C20A C21A 1.376(5)
C20A C19A 1.380(6)
C20A H20A 0.93
N1A C16A 1.393(4)
N1A C1A 1.434(5)
N1A C9A 1.451(5)
N1B C16B 1.372(5)
N1B C1B 1.455(5)
N1B C9B 1.459(5)
N2B C7B 1.467(5)
C16A C21A 1.393(5)
C16A C17A 1.401(5)
C8A C9A 1.524(5)
C8A H8A 0.98
C10A C15A 1.389(5)
C10A C11A 1.392(5)
C10A C9A 1.516(5)
C4A C5A 1.375(6)
C4A C3A 1.393(6)
C4A H4A 0.93
C5B C6B 1.375(6)
C5B C4B 1.376(6)
C5B H5B 0.93
N2A O21A 1.224(5)
N2A C7A 1.443(5)
C13A C12A 1.378(6)
C13A C14A 1.386(5)
C13A H13A 0.93
C14A C15A 1.390(5)
C14A H14A 0.93
C18A C19A 1.384(6)
C18A C17A 1.386(5)
C18A H18A 0.93
C19B C18B 1.370(6)
C19B C20B 1.401(6)
C19B H19B 0.93
C6A C5A 1.363(6)
C6A C7A 1.395(6)
C6A H6A 0.93
C1A C2A 1.532(5)
C1A H1A1 0.97
C1A H1A2 0.97
C13B C12B 1.375(6)
C13B C14B 1.380(6)
C13B H13B 0.93
C10B C11B 1.390(5)
C10B C15B 1.390(5)
C10B C9B 1.519(5)
C18B C17B 1.385(6)
C18B H18B 0.93
C9A H9A 0.98
C8B C9B 1.527(5)
C8B H8B 0.98
C20B C21B 1.382(5)
C20B H20B 0.93
C15A H15A 0.93
C12A C11A 1.379(5)
C12A H12A 0.93
C12B C11B 1.403(5)
C12B H12B 0.93
C17A H17A 0.93
C16B C17B 1.406(5)
C16B C21B 1.407(5)
C6B C7B 1.381(6)
C6B H6B 0.93
C7B C2B 1.389(6)
C3A C2A 1.386(5)
C3A H3A 0.93
C1B C2B 1.522(5)
C1B H1B1 0.97
C1B H1B2 0.97
C17B H17B 0.93
C19A H19A 0.93
C2B C3B 1.393(5)
C7A C2A 1.401(6)
C5A H5A 0.93
C4B C3B 1.378(6)
C4B H4B 0.93
C15B C14B 1.381(5)
C15B H15B 0.93
C11A H11A 0.93
C3B H3B 0.93
C14B H14B 0.93
C9B H9B 0.98
C11B H11B 0.93

loop_
_geom_hbond_atom_site_label_D
_geom_hbond_atom_site_label_H
_geom_hbond_atom_site_label_A
_geom_hbond_site_symmetry_A
_geom_hbond_distance_DH
_geom_hbond_distance_HA
_geom_hbond_distance_DA
_geom_hbond_angle_DHA
O2A H2A O1B . 0.82 2.06 2.843(4) 161
C6B H6B O21A 4_456 0.93 2.40 3.175(5) 141
C8B H8B O1A 4_455 0.98 2.34 3.234(4) 151
C14A H14A O2A 4_555 0.93 2.57 3.177(5) 123
C19A H19A O21B 3_554 0.93 2.45 3.134(4) 131
C19B H19B O22A 3_555 0.93 2.47 3.057(5) 121
O2B H2B Cg1 4_455 0.82 2.69 3.484(3) 164
C18A H18A Cg2 3_554 0.93 2.83 3.564(4) 137
C18B H18B Cg1 3_555 0.93 2.94 3.601(4) 130

loop_
_geom_torsion_atom_site_label_1
_geom_torsion_atom_site_label_2
_geom_torsion_atom_site_label_3
_geom_torsion_atom_site_label_4
_geom_torsion
C1A N1A C16A C21A 178.9(3)
C9A N1A C16A C21A -10.7(5)
C1A N1A C16A C17A -0.1(5)
C9A N1A C16A C17A 170.3(3)
C21A O1A C8A O2A -71.7(4)
C21A O1A C8A C9A 49.7(4)
C12A C13A C14A C15A -0.3(6)
C16A N1A C1A C2A -75.7(4)
C9A N1A C1A C2A 114.0(3)
C20B C19B C18B C17B 0.3(6)
C16A N1A C9A C10A -87.3(4)
C1A N1A C9A C10A 83.1(4)
C16A N1A C9A C8A 37.4(4)
C1A N1A C9A C8A -152.2(3)
C15A C10A C9A N1A 38.8(5)
C11A C10A C9A N1A -142.9(3)
C15A C10A C9A C8A -85.3(4)
C11A C10A C9A C8A 93.0(4)
O2A C8A C9A N1A 65.3(4)
O1A C8A C9A N1A -56.1(4)
O2A C8A C9A C10A -167.0(3)
O1A C8A C9A C10A 71.5(4)
C21B O1B C8B O2B 68.7(4)
C21B O1B C8B C9B -51.9(4)
C18B C19B C20B C21B -1.0(5)
C19A C20A C21A O1A 179.0(3)
C19A C20A C21A C16A 1.3(5)
C8A O1A C21A C20A 159.9(3)
C8A O1A C21A C16A -22.3(4)
N1A C16A C21A C20A 178.9(3)
C17A C16A C21A C20A -2.1(5)
N1A C16A C21A O1A 1.2(5)
C17A C16A C21A O1A -179.7(3)
C11A C10A C15A C14A -0.4(6)
C9A C10A C15A C14A 178.0(3)
C13A C14A C15A C10A 0.4(6)
C14A C13A C12A C11A 0.1(6)
C14B C13B C12B C11B -1.4(6)
C19A C18A C17A C16A -0.4(5)
N1A C16A C17A C18A -179.3(3)
C21A C16A C17A C18A 1.7(5)
C1B N1B C16B C17B -2.3(5)
C9B N1B C16B C17B -171.1(3)
C1B N1B C16B C21B 179.3(3)
C9B N1B C16B C21B 10.4(5)
C4B C5B C6B C7B -1.8(6)
C5B C6B C7B C2B 1.5(6)
C5B C6B C7B N2B -178.7(4)
O21B N2B C7B C6B 145.4(4)
O22B N2B C7B C6B -33.2(5)
O21B N2B C7B C2B -34.8(5)
O22B N2B C7B C2B 146.6(4)
C5A C4A C3A C2A 0.0(7)
C16B N1B C1B C2B 75.9(4)
C9B N1B C1B C2B -115.1(3)
C19B C18B C17B C16B 1.4(6)
N1B C16B C17B C18B 179.3(3)
C21B C16B C17B C18B -2.3(5)
C21A C20A C19A C18A 0.1(5)
C17A C18A C19A C20A -0.5(5)
C6B C7B C2B C3B 0.0(5)
N2B C7B C2B C3B -179.8(3)
C6B C7B C2B C1B 179.6(4)
N2B C7B C2B C1B -0.2(6)
N1B C1B C2B C7B -156.3(3)
N1B C1B C2B C3B 23.2(5)
C5A C6A C7A C2A 0.0(6)
C5A C6A C7A N2A -179.2(4)
O22A N2A C7A C6A -151.1(4)
O21A N2A C7A C6A 27.3(6)
O22A N2A C7A C2A 29.7(6)
O21A N2A C7A C2A -151.9(4)
C7A C6A C5A C4A 2.0(7)
C3A C4A C5A C6A -2.1(7)
C6B C5B C4B C3B 0.6(7)
C4A C3A C2A C7A 1.9(6)
C4A C3A C2A C1A -178.2(4)
C6A C7A C2A C3A -1.9(6)
N2A C7A C2A C3A 177.3(3)
C6A C7A C2A C1A 178.1(4)
N2A C7A C2A C1A -2.7(6)
N1A C1A C2A C3A -19.0(5)
N1A C1A C2A C7A 161.0(3)
C11B C10B C15B C14B -0.7(6)
C9B C10B C15B C14B 180.0(4)
C8B O1B C21B C20B -158.0(3)
C8B O1B C21B C16B 25.5(5)
C19B C20B C21B O1B -176.5(3)
C19B C20B C21B C16B 0.0(5)
N1B C16B C21B O1B -3.5(5)
C17B C16B C21B O1B 178.0(3)
N1B C16B C21B C20B -179.9(3)
C17B C16B C21B C20B 1.6(5)
C13A C12A C11A C10A 0.0(6)
C15A C10A C11A C12A 0.2(6)
C9A C10A C11A C12A -178.2(4)
C5B C4B C3B C2B 1.0(6)
C7B C2B C3B C4B -1.3(5)
C1B C2B C3B C4B 179.1(4)
C12B C13B C14B C15B 1.8(6)
C10B C15B C14B C13B -0.8(6)
C16B N1B C9B C10B 89.6(4)
C1B N1B C9B C10B -79.4(4)
C16B N1B C9B C8B -35.5(4)
C1B N1B C9B C8B 155.4(3)
C11B C10B C9B N1B 146.7(3)
C15B C10B C9B N1B -33.9(5)
C11B C10B C9B C8B -90.2(4)
C15B C10B C9B C8B 89.2(4)
O2B C8B C9B N1B -66.3(4)
O1B C8B C9B N1B 55.8(4)
O2B C8B C9B C10B 167.3(3)
O1B C8B C9B C10B -70.7(4)
C15B C10B C11B C12B 1.0(5)
C9B C10B C11B C12B -179.5(3)
C13B C12B C11B C10B 0.0(5)
